data_2006438
loop_
_publ_author_name
'Sriram, D.'
'Srinivasan, S.'
'Santhosh, K.C.'
'Balasubramanian, K.K.'

_publ_section_title
;
 6-Methyl-3-phenylthiochroman-4-one and
 6-Methoxy-3-phenylthiochroman-4-one: Configurational Preference of the
 Phenylthio Group at the Third Position due to Remote Substitution
;
_journal_issue 8
_journal_name_full 'Acta Crystallographica Section C'
_journal_page_first 1073
_journal_page_last 1075
_journal_paper_doi 10.1107/S010827019700396X
_journal_volume 53
_journal_year 1997
_chemical_formula_sum 'C16 H14 O2 S'
_chemical_formula_weight 270.33
_chemical_name_systematic
;
 ?
;
_space_group_IT_number 14
_symmetry_cell_setting monoclinic
_symmetry_space_group_name_Hall '-P 2ybc'
_symmetry_space_group_name_H-M 'P 1 21/c 1'
_audit_creation_method SHELXL
_cell_angle_alpha 90.00
_cell_angle_beta 93.24(10)
_cell_angle_gamma 90.00
_cell_formula_units_Z 4
_cell_length_a 9.28(5)
_cell_length_b 9.83(4)
_cell_length_c 15.24(10)
_cell_measurement_reflns_used 25
_cell_measurement_temperature 293(2)
_cell_measurement_theta_max 12
_cell_measurement_theta_min 8
_cell_volume 1388(13)
_computing_cell_refinement 'CAD4 Software'
_computing_data_collection 'CAD4 Software (Enraf-Nonius, 1989)'
_computing_data_reduction 'CAD4 Software'
_computing_molecular_graphics 'ORTEPII (Johnson, 1976)'
_computing_structure_refinement 'SHELXL-93 (Sheldrick, 1993)'
_computing_structure_solution 'SHELXS-86 (Sheldrick, 1990)'
_diffrn_ambient_temperature 293(2)
_diffrn_measurement_device 'Enraf-Nonius CAD-4'
_diffrn_measurement_method \w--2\q
_diffrn_radiation_monochromator graphite
_diffrn_radiation_source 'fine-focus sealed tube'
_diffrn_radiation_type MoK\a
_diffrn_radiation_wavelength 0.71073
_diffrn_reflns_av_R_equivalents 0.0414
_diffrn_reflns_av_sigmaI/netI 0.0258
_diffrn_reflns_limit_h_max 11
_diffrn_reflns_limit_h_min 0
_diffrn_reflns_limit_k_max 11
_diffrn_reflns_limit_k_min -5
_diffrn_reflns_limit_l_max 18
_diffrn_reflns_limit_l_min -18
_diffrn_reflns_number 2061
_diffrn_reflns_theta_max 24.98
_diffrn_reflns_theta_min 2.20
_diffrn_standards_decay_% 3.5
_diffrn_standards_interval_time 60
_diffrn_standards_number 2
_exptl_absorpt_coefficient_mu 0.228
_exptl_absorpt_correction_type none
_exptl_crystal_colour yellow
_exptl_crystal_density_diffrn 1.295
_exptl_crystal_density_meas ?
_exptl_crystal_density_method none
_exptl_crystal_description prismatic
_exptl_crystal_F_000 568
_exptl_crystal_size_max 0.44
_exptl_crystal_size_mid 0.33
_exptl_crystal_size_min 0.31
_refine_diff_density_max 0.249
_refine_diff_density_min -0.223
_refine_ls_extinction_method none
_refine_ls_goodness_of_fit_all 1.080
_refine_ls_goodness_of_fit_obs 1.107
_refine_ls_hydrogen_treatment refxyz
_refine_ls_matrix_type full
_refine_ls_number_parameters 228
_refine_ls_number_reflns 1909
_refine_ls_number_restraints 0
_refine_ls_restrained_S_all 1.080
_refine_ls_restrained_S_obs 1.107
_refine_ls_R_factor_all 0.0608
_refine_ls_R_factor_obs .0491
_refine_ls_shift/esd_max -0.001
_refine_ls_shift/esd_mean 0.000
_refine_ls_structure_factor_coef Fsqd
_refine_ls_weighting_details 'w = 1/[\s^2^(Fo^2^)+(0.0822P)^2^+0.3283P]'
_refine_ls_weighting_scheme calc
_refine_ls_wR_factor_all 0.1305
_refine_ls_wR_factor_obs .1225
_reflns_number_observed 1631
_reflns_number_total 1909
_reflns_observed_criterion >2sigma(I)
_cod_data_source_file vj1051.cif
_cod_data_source_block I
_cod_depositor_comments
;
The following automatic conversions were performed:

'_exptl_crystal_density_meas' value 'none' was changed to '?' - the
value is perceived as not measured.

Automatic conversion script
Id: cif_fix_values 3008 2015-01-20 13:52:24Z robertas 

The following automatic conversions were performed:

'_refine_ls_weighting_scheme' value 'calc w =
1/[\s^2^(Fo^2^)+(0.0822P)^2^+0.3283P]' was changed to 'calc'. New tag
'_refine_ls_weighting_details' was created. The value of the new tag
was set to 'w = 1/[\s^2^(Fo^2^)+(0.0822P)^2^+0.3283P]'.

Automatic conversion script
Id: cif_fix_values 3143 2015-03-26 13:38:13Z robertas 
;
_cod_original_cell_volume 1387.(13)
_cod_original_sg_symbol_H-M 'P 21/c'
_cod_database_code 2006438

loop_
_symmetry_equiv_pos_as_xyz
'x, y, z'
'-x, y+1/2, -z+1/2'
'-x, -y, -z'
'x, -y-1/2, z-1/2'

loop_
_atom_site_aniso_label
_atom_site_aniso_U_11
_atom_site_aniso_U_22
_atom_site_aniso_U_33
_atom_site_aniso_U_12
_atom_site_aniso_U_13
_atom_site_aniso_U_23
S .1009(7) .0539(5) .0380(4) .0133(4) -.0021(4) -.0053(3)
O1 .0757(13) .0566(12) .0347(9) -.0012(10) .0115(9) -.0022(8)
O2 .100(2) .080(2) .0311(10) -.0007(13) .0087(10) .0026(9)
C3 .058(2) .051(2) .0403(13) -.0025(14) -.0033(13) -.0061(12)
C2 .062(2) .061(2) .052(2) -.006(2) .0149(14) -.0030(15)
C9' .053(2) .045(2) .0386(13) .0073(13) .0037(12) -.0047(11)
C8 .073(2) .060(2) .047(2) .013(2) -.005(2) -.0119(15)
C7 .069(2) .058(2) .082(2) .006(2) -.021(2) -.020(2)
C6 .049(2) .045(2) .098(3) .0038(14) .000(2) -.003(2)
C5 .050(2) .054(2) .063(2) .0059(14) .0134(15) .0060(15)
C9 .0462(15) .0459(15) .0390(14) .0038(12) .0045(11) -.0007(11)
C4 .057(2) .051(2) .0359(13) .0096(13) .0012(12) .0001(11)
C10 .067(2) .051(2) .0409(14) .0082(15) .0007(14) -.0039(13)
C11 .084(3) .079(3) .077(2) .003(2) .000(2) -.030(2)
C12 .127(4) .121(4) .087(3) .027(3) -.022(3) -.058(3)
C13 .184(6) .132(5) .053(2) .072(5) .000(3) -.024(3)
C14 .134(5) .133(5) .086(3) .060(4) .059(3) .030(3)
C15 .086(3) .082(3) .076(2) .010(2) .023(2) .003(2)
C16 .069(3) .060(3) .164(5) -.009(2) .005(3) .006(3)

loop_
_atom_site_label
_atom_site_fract_x
_atom_site_fract_y
_atom_site_fract_z
_atom_site_U_iso_or_equiv
_atom_site_thermal_displace_type
_atom_site_calc_flag
_atom_site_refinement_flags
_atom_site_occupancy
_atom_site_disorder_group
_atom_site_type_symbol
S .80023(10) .12029(8) .83085(4) .0645(3) Uani d . 1 . S
O1 .8955(2) -.1031(2) .70945(11) .0554(5) Uani d . 1 . O
O2 .8336(3) -.1443(2) .97133(12) .0703(7) Uani d . 1 . O
C3 .9320(3) -.0145(3) .8576(2) .0499(7) Uani d . 1 . C
C2 1.0015(4) -.0545(4) .7742(2) .0576(8) Uani d . 1 . C
C9' .8124(3) -.2068(3) .7380(2) .0456(6) Uani d . 1 . C
C8 .7439(4) -.2898(3) .6746(2) .0602(8) Uani d . 1 . C
C7 .6619(4) -.3948(4) .7006(3) .0703(10) Uani d . 1 . C
C6 .6434(3) -.4256(3) .7882(3) .0639(9) Uani d . 1 . C
C5 .7089(3) -.3410(3) .8499(2) .0553(8) Uani d . 1 . C
C9 .7923(3) -.2295(3) .8268(2) .0436(6) Uani d . 1 . C
C4 .8521(3) -.1326(3) .8934(2) .0479(7) Uani d . 1 . C
C10 .7735(3) .1933(3) .9346(2) .0532(7) Uani d . 1 . C
C11 .8653(5) .2949(4) .9653(3) .0803(11) Uani d . 1 . C
C12 .8410(7) .3593(6) 1.0431(3) .113(2) Uani d . 1 . C
C13 .7283(9) .3260(8) 1.0890(3) .123(2) Uani d . 1 . C
C14 .6341(8) .2253(7) 1.0595(4) .116(2) Uani d . 1 . C
C15 .6554(5) .1566(4) .9802(3) .0809(11) Uani d . 1 . C
C16 .5558(5) -.5475(5) .8133(5) .097(2) Uani d . 1 . C
H2 1.001(3) .013(3) .8963(18) .048(8) Uiso d . 1 . H
H1 1.047(3) .024(4) .744(2) .072(10) Uiso d . 1 . H
H1' 1.075(3) -.129(3) .7887(19) .061(9) Uiso d . 1 . H
H7 .755(3) -.265(3) .614(2) .068(9) Uiso d . 1 . H
H6 .622(4) -.442(4) .662(2) .078(11) Uiso d . 1 . H
H4 .697(3) -.354(3) .9092(19) .054(8) Uiso d . 1 . H
H11 .958(5) .316(5) .937(3) .109(14) Uiso d . 1 . H
H12 .915(5) .448(6) 1.057(3) .133(17) Uiso d . 1 . H
H13 .692(5) .375(5) 1.141(4) .141(18) Uiso d . 1 . H
H14 .553(5) .193(5) 1.081(3) .101(14) Uiso d . 1 . H
H15 .595(4) .089(4) .958(3) .097(14) Uiso d . 1 . H
H161 .540(6) -.539(6) .880(4) .16(2) Uiso d . 1 . H
H162 .592(5) -.622(5) .789(3) .117(18) Uiso d . 1 . H
H163 .464(6) -.544(5) .792(3) .124(17) Uiso d . 1 . H

loop_
_atom_type_symbol
_atom_type_description
_atom_type_scat_dispersion_real
_atom_type_scat_dispersion_imag
_atom_type_scat_source
C C 0.0033 0.0016 'International Tables Vol C Tables 4.2.6.8 and 6.1.1.4'
H H 0.0000 0.0000 'International Tables Vol C Tables 4.2.6.8 and 6.1.1.4'
O O 0.0106 0.0060 'International Tables Vol C Tables 4.2.6.8 and 6.1.1.4'
S S 0.1246 0.1234 'International Tables Vol C Tables 4.2.6.8 and 6.1.1.4'

loop_
_geom_angle_atom_site_label_1
_geom_angle_atom_site_label_2
_geom_angle_atom_site_label_3
_geom_angle
_geom_angle_publ_flag
C10 S C3 102.7(3) y
C9' O1 C2 114.0(4) y
C4 C3 C2 110.4(3) y
C4 C3 S 107.6(4) y
C2 C3 S 108.2(3) y
O1 C2 C3 110.9(5) y
O1 C9' C8 117.5(4) y
O1 C9' C9 122.6(2) y
C8 C9' C9 119.9(4) ?
C7 C8 C9' 119.1(5) ?
C8 C7 C6 123.3(3) ?
C5 C6 C7 117.0(4) ?
C5 C6 C16 122.1(5) ?
C7 C6 C16 121.0(4) ?
C6 C5 C9 122.1(4) ?
C9' C9 C5 118.5(3) ?
C9' C9 C4 119.9(4) y
C5 C9 C4 121.6(4) ?
O2 C4 C9 122.9(4) y
O2 C4 C3 122.0(3) y
C9 C4 C3 115.1(4) y
C11 C10 C15 120.8(4) ?
C11 C10 S 118.9(3) ?
C15 C10 S 120.0(3) ?
C12 C11 C10 120.0(5) ?
C13 C12 C11 120.8(6) ?
C12 C13 C14 120.5(5) ?
C13 C14 C15 120.5(5) ?
C10 C15 C14 117.5(6) ?

loop_
_geom_bond_atom_site_label_1
_geom_bond_atom_site_label_2
_geom_bond_site_symmetry_2
_geom_bond_distance
_geom_bond_publ_flag
S C10 . 1.766(10) y
S C3 . 1.833(7) y
O1 C9' . 1.363(5) y
O1 C2 . 1.434(7) y
O2 C4 . 1.215(8) ?
C3 C4 . 1.497(6) y
C3 C2 . 1.509(8) y
C9' C8 . 1.390(6) ?
C9' C9 . 1.394(9) ?
C8 C7 . 1.354(7) ?
C7 C6 . 1.388(10) ?
C6 C5 . 1.372(7) ?
C6 C16 . 1.509(7) ?
C5 C9 . 1.398(6) ?
C9 C4 . 1.477(6) y
C10 C11 . 1.377(6) ?
C10 C15 . 1.378(7) ?
C11 C12 . 1.373(9) ?
C12 C13 . 1.332(10) ?
C13 C14 . 1.379(10) ?
C14 C15 . 1.407(10) ?

loop_
_geom_torsion_atom_site_label_1
_geom_torsion_atom_site_label_2
_geom_torsion_atom_site_label_3
_geom_torsion_atom_site_label_4
_geom_torsion
_geom_torsion_publ_flag
C10 S C3 C4 79.1(3) ?
C10 S C3 C2 -161.5(2) ?
C9' O1 C2 C3 -54.5(4) y
C4 C3 C2 O1 57.8(4) y
S C3 C2 O1 -59.8(4) y
C2 O1 C9' C8 -158.5(3) ?
C2 O1 C9' C9 22.9(4) y
O1 C9' C8 C7 179.2(3) ?
C9 C9' C8 C7 -2.1(4) ?
C9' C8 C7 C6 -0.8(5) ?
C8 C7 C6 C5 2.2(5) ?
C8 C7 C6 C16 -177.4(3) ?
C7 C6 C5 C9 -0.8(4) ?
C16 C6 C5 C9 178.8(3) ?
O1 C9' C9 C5 -178.0(2) ?
C8 C9' C9 C5 3.4(4) ?
O1 C9' C9 C4 5.2(4) y
C8 C9' C9 C4 -173.4(3) ?
C6 C5 C9 C9' -1.9(4) ?
C6 C5 C9 C4 174.8(3) ?
C9' C9 C4 O2 177.2(3) ?
C5 C9 C4 O2 0.5(4) ?
C9' C9 C4 C3 -0.1(4) y
C5 C9 C4 C3 -176.8(2) ?
C2 C3 C4 O2 152.4(3) y
S C3 C4 O2 -89.6(3) y
C2 C3 C4 C9 -30.3(4) y
S C3 C4 C9 87.6(3) y
C3 S C10 C11 86.6(5) y
C3 S C10 C15 -98.7(5) y
C15 C10 C11 C12 1.1(6) ?
S C10 C11 C12 175.7(3) ?
C10 C11 C12 C13 -0.9(8) ?
C11 C12 C13 C14 0.4(9) ?
C12 C13 C14 C15 -0.2(8) ?
C11 C10 C15 C14 -0.9(6) ?
S C10 C15 C14 -175.5(3) ?
C13 C14 C15 C10 0.5(7) ?
